data_4347945
loop_
_publ_author_name
'Aguirrechu-Comer\'on, Amagoia'
'Hern\'andez-Molina, Rita'
'Rodr\'iguez-Hern\'andez, Pl\'acida'
'Mu\~noz, Alfonso'
'Rodr\'iguez-Mendoza, Ulises R'
'Lav\'in, V\?\'ictor'
'Angel, Ross J.'
'Gonzalez-Platas, Javier'

_publ_section_title
;
 Experimental and ab Initio Study of
 Catena(bis(\m2-iodo)-6-methylquinoline-copper(I)) under Pressure:
 Synthesis, Crystal Structure, Electronic, and Luminescence Properties.
;
_journal_issue 15
_journal_name_full 'Inorganic chemistry'
_journal_page_first 7476
_journal_page_last 7484
_journal_paper_doi 10.1021/acs.inorgchem.6b00796
_journal_volume 55
_journal_year 2016
_chemical_formula_moiety 'C10 H9 Cu I N'
_chemical_formula_sum 'C10 H9 Cu I N'
_chemical_formula_weight 333.62
_space_group_crystal_system triclinic
_space_group_IT_number 2
_space_group_name_Hall '-P 1'
_space_group_name_H-M_alt 'P -1'
_atom_sites_solution_hydrogens geom
_atom_sites_solution_primary direct
_audit_creation_date 2016-03-11
_audit_creation_method
;
Olex2 1.2
(compiled 2016.02.19 svn.r3266 for OlexSys, GUI svn.r5155)
;
_cell_angle_alpha 89.023(18)
_cell_angle_beta 86.675(16)
_cell_angle_gamma 80.109(18)
_cell_formula_units_Z 2
_cell_length_a 4.1925(5)
_cell_length_b 9.515(2)
_cell_length_c 10.199(2)
_cell_measurement_reflns_used 1213
_cell_measurement_temperature 298(1)
_cell_measurement_theta_max 26.5760
_cell_measurement_theta_min 2.9200
_cell_volume 400.12(13)
_computing_cell_refinement 'CrysAlisPro 1.171.38.41l (Rigaku OD, 2015)'
_computing_data_collection 'CrysAlisPro 1.171.38.41l (Rigaku OD, 2015)'
_computing_data_reduction 'CrysAlisPro 1.171.38.41l (Rigaku OD, 2015)'
_computing_molecular_graphics 'Olex2 (Dolomanov et al., 2009)'
_computing_publication_material 'Olex2 (Dolomanov et al., 2009)'
_computing_structure_refinement 'ShelXL (Sheldrick, 2015)'
_computing_structure_solution 'ShelXT (Sheldrick, 2015)'
_diffrn_ambient_pressure 4380000(50000)
_diffrn_ambient_temperature 298(1)
_diffrn_detector 'CCD plate'
_diffrn_detector_area_resol_mean 8.1268
_diffrn_detector_type EosS2
_diffrn_measured_fraction_theta_full 0.352
_diffrn_measured_fraction_theta_max 0.320
_diffrn_measurement_details
;
List of Runs (angles in degrees, time in seconds):

  # Type    Start    End  Width  t~exp~   \w     \q     \k     \f   Frames
--------------------------------------------------------------------------
  1  \w    -11.00  48.00   0.50   10.00    --   26.32 -26.00   7.00  118
  2  \w    -10.00  27.00   0.50   10.00    --  -27.10   0.00   0.00   74
  3  \w    -19.00  14.00   0.50   10.00    --   26.32  39.00 -12.00   66
  4  \w    -21.00   4.00   0.50   10.00    --   26.32  97.00 -35.00   50
  5  \w    -45.00 -17.00   0.50   10.00    --   26.32 134.00 -57.00   56
  6  \w    -42.00 -17.00   0.50   10.00    --   26.32 134.00 123.00   50
  7  \w    -22.00   9.00   0.50   10.00    --  -27.10 -53.00  17.00   62
  8  \w    -27.00  16.00   0.50   10.00    --  -27.10 -39.00  12.00   86
  9  \w     35.00  65.00   0.50   10.00    --   26.32 -77.00-150.00   60
 10  \w     -1.00  52.00   0.50   10.00    --   26.32 -39.00-167.00  106
 11  \w    -11.00  14.00   0.50   10.00    --  -27.10 -81.00-151.00   50
 12  \w     -9.00  32.00   0.50   10.00    --  -27.10 -19.00-180.00   82
 13  \w   -109.00 -71.00   0.50   10.00    --  -27.10-178.00 -90.00   76
 14  \w    -37.00 -10.00   0.50   10.00    --  -27.10  77.00 150.00   54
 15  \w    -23.00   4.00   0.50   10.00    --  -27.10  97.00 143.00   54
 16  \w    -74.00 -40.00   0.50   10.00    --  -27.10  97.00 143.00   68
;
_diffrn_measurement_device 'four-circle diffractometer'
_diffrn_measurement_device_type 'SuperNova, Dualflex, EosS2'
_diffrn_measurement_method '\w scans'
_diffrn_orient_matrix_type 'CrysAlisPro convention (1999,Acta A55,543-557)'
_diffrn_orient_matrix_UB_11 -0.0168291000
_diffrn_orient_matrix_UB_12 0.0572493000
_diffrn_orient_matrix_UB_13 -0.0459366000
_diffrn_orient_matrix_UB_21 0.0436982000
_diffrn_orient_matrix_UB_22 -0.0491973000
_diffrn_orient_matrix_UB_23 -0.0521337000
_diffrn_orient_matrix_UB_31 -0.1655068000
_diffrn_orient_matrix_UB_32 -0.0053541000
_diffrn_orient_matrix_UB_33 -0.0050459000
_diffrn_radiation_monochromator graphite
_diffrn_radiation_probe x-ray
_diffrn_radiation_type MoK\a
_diffrn_radiation_wavelength 0.71073
_diffrn_reflns_av_R_equivalents 0.0713
_diffrn_reflns_av_unetI/netI 0.0536
_diffrn_reflns_Laue_measured_fraction_full 0.352
_diffrn_reflns_Laue_measured_fraction_max 0.320
_diffrn_reflns_limit_h_max 5
_diffrn_reflns_limit_h_min -5
_diffrn_reflns_limit_k_max 10
_diffrn_reflns_limit_k_min -9
_diffrn_reflns_limit_l_max 11
_diffrn_reflns_limit_l_min -11
_diffrn_reflns_number 2469
_diffrn_reflns_point_group_measured_fraction_full 0.352
_diffrn_reflns_point_group_measured_fraction_max 0.320
_diffrn_reflns_theta_full 25.242
_diffrn_reflns_theta_max 27.721
_diffrn_reflns_theta_min 2.943
_diffrn_source 'fine-focus sealed X-ray tube'
_diffrn_source_type 'Enhance (Mo) X-ray Source'
_exptl_absorpt_coefficient_mu 6.523
_exptl_absorpt_correction_T_max 1.00000
_exptl_absorpt_correction_T_min 0.66645
_exptl_absorpt_correction_type multi-scan
_exptl_absorpt_process_details
;
CrysAlisPro 1.171.38.41l (Rigaku Oxford Diffraction, 2015)
Empirical absorption correction using spherical harmonics,
 implemented in SCALE3 ABSPACK scaling algorithm.
;
_exptl_crystal_colour yellow
_exptl_crystal_colour_primary yellow
_exptl_crystal_density_diffrn 2.769
_exptl_crystal_description plate
_exptl_crystal_F_000 316
_exptl_crystal_size_max 0.165
_exptl_crystal_size_mid 0.072
_exptl_crystal_size_min 0.05
_refine_diff_density_max 1.517
_refine_diff_density_min -1.143
_refine_diff_density_rms 0.192
_refine_ls_extinction_coef 0.020(5)
_refine_ls_extinction_expression Fc^*^=kFc[1+0.001xFc^2^\l^3^/sin(2\q)]^-1/4^
_refine_ls_extinction_method 'SHELXL-2014/7 (Sheldrick 2014'
_refine_ls_goodness_of_fit_ref 1.061
_refine_ls_hydrogen_treatment constr
_refine_ls_matrix_type full
_refine_ls_number_parameters 60
_refine_ls_number_reflns 603
_refine_ls_number_restraints 0
_refine_ls_restrained_S_all 1.061
_refine_ls_R_factor_all 0.0571
_refine_ls_R_factor_gt 0.0502
_refine_ls_shift/su_max 0.000
_refine_ls_shift/su_mean 0.000
_refine_ls_structure_factor_coef Fsqd
_refine_ls_weighting_details 'w=1/[\s^2^(Fo^2^)+(0.0891P)^2^] where P=(Fo^2^+2Fc^2^)/3'
_refine_ls_weighting_scheme calc
_refine_ls_wR_factor_gt 0.1228
_refine_ls_wR_factor_ref 0.1301
_reflns_Friedel_coverage 0.000
_reflns_number_gt 534
_reflns_number_total 603
_reflns_threshold_expression 'I > 2\s(I)'
_cod_data_source_file ic6b00796_si_001.cif
_cod_data_source_block CuI_11_438GPa
_cod_original_cell_volume 400.10(13)
_cod_database_code 4347945
_shelx_space_group_comment
;
The symmetry employed for this shelxl refinement is uniquely defined
by the following loop, which should always be used as a source of
symmetry information in preference to the above space-group names.
They are only intended as comments.
;
_reflns_odcompleteness_completeness 34.74
_reflns_odcompleteness_iscentric 1
_reflns_odcompleteness_theta 26.32
_olex2_refinement_description
;
1. Fixed Uiso
 At 1.2 times of:
  All C(H) groups
 At 1.5 times of:
  All C(H,H,H) groups
2.a Aromatic/amide H refined with riding coordinates:
 C1(H1), C8(H8), C5(H5), C2(H2), C7(H7), C3(H3)
2.b Idealised Me refined as rotating group:
 C10(H10A,H10B,H10C)
;
_shelx_shelxl_version_number 2014/7
_olex2_submission_special_instructions 'No special instructions were received'
_oxdiff_exptl_absorpt_empirical_details
;
Empirical correction (ABSPACK) includes:
- Absorption correction using spherical harmonics
- Frame scaling
;
_oxdiff_exptl_absorpt_empirical_full_max 2.852
_oxdiff_exptl_absorpt_empirical_full_min 0.338

loop_
_space_group_symop_operation_xyz
'x, y, z'
'-x, -y, -z'

loop_
_atom_site_label
_atom_site_type_symbol
_atom_site_fract_x
_atom_site_fract_y
_atom_site_fract_z
_atom_site_U_iso_or_equiv
_atom_site_adp_type
_atom_site_occupancy
_atom_site_site_symmetry_order
_atom_site_calc_flag
_atom_site_refinement_flags_posn
I1 I 1.34604(17) 0.34254(18) 0.12099(15) 0.0172(4) Uiso 1 1 d .
Cu1 Cu 1.1753(4) 0.6001(4) 0.0323(3) 0.021(3) Uani 1 1 d .
N1 N 1.007(2) 0.766(2) 0.153(2) 0.015(2) Uiso 1 1 d .
C9 C 0.766(3) 0.756(3) 0.249(2) 0.013(2) Uiso 1 1 d .
C4 C 0.603(3) 0.885(3) 0.312(2) 0.013(2) Uiso 1 1 d .
C1 C 1.086(3) 0.892(3) 0.123(2) 0.014(2) Uiso 1 1 d .
H1 H 1.2617 0.8934 0.0632 0.016 Uiso 1 1 calc R
C8 C 0.677(3) 0.626(3) 0.280(3) 0.021(3) Uiso 1 1 d .
H8 H 0.7753 0.5453 0.2343 0.025 Uiso 1 1 calc R
C5 C 0.362(3) 0.867(3) 0.414(2) 0.013(2) Uiso 1 1 d .
H5 H 0.2488 0.9464 0.4581 0.015 Uiso 1 1 calc R
C2 C 0.922(3) 1.030(3) 0.175(2) 0.019(3) Uiso 1 1 d .
H2 H 0.9681 1.1176 0.1465 0.023 Uiso 1 1 calc R
C6 C 0.296(3) 0.736(3) 0.448(2) 0.014(2) Uiso 1 1 d .
C7 C 0.448(3) 0.614(3) 0.377(2) 0.018(3) Uiso 1 1 d .
H7 H 0.3915 0.5254 0.3970 0.021 Uiso 1 1 calc R
C3 C 0.677(3) 1.010(3) 0.277(3) 0.015(3) Uiso 1 1 d .
H3 H 0.5658 1.0907 0.3208 0.018 Uiso 1 1 calc R
C10 C 0.062(3) 0.714(3) 0.566(3) 0.017(3) Uiso 1 1 d .
H10A H 0.1820 0.6943 0.6432 0.025 Uiso 1 1 calc GR
H10B H -0.0431 0.6348 0.5483 0.025 Uiso 1 1 calc GR
H10C H -0.0973 0.7984 0.5785 0.025 Uiso 1 1 calc GR

loop_
_atom_site_aniso_label
_atom_site_aniso_U_11
_atom_site_aniso_U_22
_atom_site_aniso_U_33
_atom_site_aniso_U_23
_atom_site_aniso_U_13
_atom_site_aniso_U_12
Cu1 0.0313(9) 0.014(5) 0.017(4) 0.003(5) 0.0040(13) -0.0046(15)

loop_
_atom_type_symbol
_atom_type_description
_atom_type_scat_dispersion_real
_atom_type_scat_dispersion_imag
_atom_type_scat_source
C C 0.0033 0.0016 'International Tables Vol C Tables 4.2.6.8 and 6.1.1.4'
H H 0.0000 0.0000 'International Tables Vol C Tables 4.2.6.8 and 6.1.1.4'
Cu Cu 0.3201 1.2651 'International Tables Vol C Tables 4.2.6.8 and 6.1.1.4'
I I -0.4742 1.8119 'International Tables Vol C Tables 4.2.6.8 and 6.1.1.4'
N N 0.0061 0.0033 'International Tables Vol C Tables 4.2.6.8 and 6.1.1.4'

loop_
_exptl_crystal_face_index_h
_exptl_crystal_face_index_k
_exptl_crystal_face_index_l
_exptl_crystal_face_perp_dist
-6 -4 -1 0.0625
-2 -9 -10 0.0344
6 2 -2 0.0667
2 9 10 0.0343
0 -10 9 0.0250
0 10 -9 0.0250

loop_
_geom_angle_atom_site_label_1
_geom_angle_atom_site_label_2
_geom_angle_atom_site_label_3
_geom_angle
_geom_angle_site_symmetry_1
_geom_angle_site_symmetry_3
Cu1 I1 Cu1 72.93(9) . 2_865
Cu1 I1 Cu1 61.04(9) . 2_765
Cu1 I1 Cu1 103.62(15) 2_865 2_765
I1 Cu1 I1 107.07(9) . 2_865
I1 Cu1 I1 118.96(9) . 2_765
I1 Cu1 I1 103.62(15) 2_865 2_765
I1 Cu1 Cu1 62.03(17) . 2_765
I1 Cu1 Cu1 121.26(11) 2_865 2_765
Cu1 Cu1 I1 56.93(12) 2_765 2_765
N1 Cu1 I1 121.9(9) . .
N1 Cu1 I1 110.4(6) . 2_865
N1 Cu1 I1 93.2(5) . 2_765
N1 Cu1 Cu1 124.2(4) . 2_765
C9 N1 Cu1 120.7(15) . .
C1 N1 Cu1 118.3(12) . .
C1 N1 C9 119.7(14) . .
N1 C9 C4 119(2) . .
N1 C9 C8 120.7(14) . .
C8 C9 C4 120.7(18) . .
C5 C4 C9 116(3) . .
C3 C4 C9 120.8(19) . .
C3 C4 C5 123.5(15) . .
N1 C1 H1 117.1 . .
N1 C1 C2 125.9(17) . .
C2 C1 H1 117.1 . .
C9 C8 H8 119.3 . .
C7 C8 C9 121.4(15) . .
C7 C8 H8 119.3 . .
C4 C5 H5 119.1 . .
C6 C5 C4 121.8(15) . .
C6 C5 H5 119.1 . .
C1 C2 H2 124.5 . .
C3 C2 C1 111(3) . .
C3 C2 H2 124.5 . .
C5 C6 C7 120(2) . .
C5 C6 C10 122.2(14) . .
C7 C6 C10 117(3) . .
C8 C7 C6 120(3) . .
C8 C7 H7 120.1 . .
C6 C7 H7 120.1 . .
C4 C3 C2 123.8(15) . .
C4 C3 H3 118.1 . .
C2 C3 H3 118.1 . .
C6 C10 H10A 109.5 . .
C6 C10 H10B 109.5 . .
C6 C10 H10C 109.5 . .
H10A C10 H10B 109.5 . .
H10A C10 H10C 109.5 . .
H10B C10 H10C 109.5 . .

loop_
_geom_bond_atom_site_label_1
_geom_bond_atom_site_label_2
_geom_bond_distance
_geom_bond_site_symmetry_2
I1 Cu1 2.595(5) .
I1 Cu1 2.734(3) 2_765
I1 Cu1 2.599(3) 2_865
Cu1 I1 2.599(3) 2_865
Cu1 I1 2.734(3) 2_765
Cu1 Cu1 2.709(4) 2_765
Cu1 N1 2.023(10) .
N1 C9 1.37(2) .
N1 C1 1.33(4) .
C9 C4 1.44(2) .
C9 C8 1.38(4) .
C4 C5 1.44(3) .
C4 C3 1.32(4) .
C1 H1 0.9300 .
C1 C2 1.46(2) .
C8 H8 0.9300 .
C8 C7 1.35(3) .
C5 H5 0.9300 .
C5 C6 1.35(5) .
C2 H2 0.9300 .
C2 C3 1.45(3) .
C6 C7 1.419(19) .
C6 C10 1.54(3) .
C7 H7 0.9300 .
C3 H3 0.9300 .
C10 H10A 0.9600 .
C10 H10B 0.9600 .
C10 H10C 0.9600 .

loop_
_geom_torsion_atom_site_label_1
_geom_torsion_atom_site_label_2
_geom_torsion_atom_site_label_3
_geom_torsion_atom_site_label_4
_geom_torsion
Cu1 N1 C9 C4 -166.0(16)
Cu1 N1 C9 C8 12(3)
Cu1 N1 C1 C2 162.0(17)
N1 C9 C4 C5 -177.8(19)
N1 C9 C4 C3 2(3)
N1 C9 C8 C7 178(2)
N1 C1 C2 C3 6(3)
C9 N1 C1 C2 -5(3)
C9 C4 C5 C6 0(3)
C9 C4 C3 C2 0(3)
C9 C8 C7 C6 0(4)
C4 C9 C8 C7 -4(4)
C4 C5 C6 C7 -4(3)
C4 C5 C6 C10 174(2)
C1 N1 C9 C4 1(3)
C1 N1 C9 C8 179(2)
C1 C2 C3 C4 -4(3)
C8 C9 C4 C5 4(3)
C8 C9 C4 C3 -177(2)
C5 C4 C3 C2 179(2)
C5 C6 C7 C8 4(3)
C3 C4 C5 C6 -179(2)
C10 C6 C7 C8 -174(2)

loop_
_exptl_oxdiff_crystal_face_indexfrac_h
_exptl_oxdiff_crystal_face_indexfrac_k
_exptl_oxdiff_crystal_face_indexfrac_l
_exptl_oxdiff_crystal_face_x
_exptl_oxdiff_crystal_face_y
_exptl_oxdiff_crystal_face_z
-5.8311 -4.4296 -0.6526 -0.1255 -0.0029 0.9921
-2.0290 -9.4236 -10.0407 -0.0441 0.8984 0.4369
5.7867 2.1821 -2.1087 0.1244 0.2555 -0.9588
1.7229 9.3899 10.2540 0.0375 -0.9212 -0.3872
0.0346 -9.9215 9.3917 -1.0000 0.0000 0.0000
-0.0346 9.9215 -9.3917 1.0000 0.0000 0.0000
